data_7102062
loop_
_publ_author_name
'Brea, Roberto J'
'Castedo, Luis'
'Granja, Juan R'

_publ_section_title
;
 Large-diameter self-assembled dimers of alpha,gamma-cyclic peptides,
 with the nanotubular solid-state structure of
 cyclo-[(l-Leu-D-(Me)N-gamma-Acp)(4)-].4CHCl(2)COOH.
;
_journal_issue 31
_journal_name_full 'Chemical communications (Cambridge, England)'
_journal_page_first 3267
_journal_page_last 3269
_journal_paper_doi 10.1039/b703659k
_journal_year 2007
_chemical_absolute_configuration syn
_chemical_compound_source 'synthesis as described'
_chemical_formula_moiety 'C52 H88 N8 O8, 4(C2 H2 Cl2 O2)'
_chemical_formula_sum 'C60 H96 Cl8 N8 O16'
_chemical_formula_weight 1469.05
_chemical_name_systematic
;
?
;
_space_group_IT_number 79
_symmetry_cell_setting tetragonal
_symmetry_Int_Tables_number 79
_symmetry_space_group_name_Hall 'I 4'
_symmetry_space_group_name_H-M 'I 4'
_atom_sites_solution_hydrogens geom
_atom_sites_solution_primary direct
_atom_sites_solution_secondary difmap
_audit_creation_date 2005-04-27T19:41:37-00:00
_audit_creation_method 'WinGX routine CIF_UPDATE'
_cell_angle_alpha 90
_cell_angle_beta 90
_cell_angle_gamma 90
_cell_formula_units_Z 4
_cell_length_a 23.6648(9)
_cell_length_b 23.6648(9)
_cell_length_c 16.5051(13)
_cell_measurement_reflns_used 2974
_cell_measurement_temperature 120(2)
_cell_measurement_theta_max 22.81
_cell_measurement_theta_min 2.28
_cell_measurement_wavelength 0.71073
_cell_volume 9243.2(9)
_computing_cell_refinement 'SAINT+ (Bruker AXS)'
_computing_data_collection 'SMART (Bruker AXS)'
_computing_data_reduction 'SAINT+ (Bruker AXS)'
_computing_molecular_graphics 'Ortep-3 for Windows (Farrugia, 1997)'
_computing_publication_material 'WinGX publication routines (Farrugia, 1999)'
_computing_structure_refinement 'SHELXL-97 (Sheldrick, 1997)'
_computing_structure_solution 'SIR97 (Giacovazzo et al, 1997)'
_diffrn_ambient_temperature 120(2)
_diffrn_measured_fraction_theta_full 0.996
_diffrn_measured_fraction_theta_max 0.996
_diffrn_measurement_device_type 'CCD area detector'
_diffrn_measurement_method 'phi and omega scans'
_diffrn_radiation_monochromator graphite
_diffrn_radiation_probe x-ray
_diffrn_radiation_type MoK\a
_diffrn_radiation_wavelength 0.71073
_diffrn_reflns_av_R_equivalents 0.0388
_diffrn_reflns_av_unetI/netI 0.0409
_diffrn_reflns_limit_h_max 19
_diffrn_reflns_limit_h_min -19
_diffrn_reflns_limit_k_max 27
_diffrn_reflns_limit_k_min 0
_diffrn_reflns_limit_l_max 18
_diffrn_reflns_limit_l_min -19
_diffrn_reflns_number 34689
_diffrn_reflns_theta_full 24.79
_diffrn_reflns_theta_max 24.79
_diffrn_reflns_theta_min 1.5
_exptl_absorpt_coefficient_mu 0.296
_exptl_absorpt_correction_T_max 0.902
_exptl_absorpt_correction_T_min 0.709
_exptl_absorpt_correction_type multi-scan
_exptl_absorpt_process_details
;
SADABS Sheldrick,G.M. (1997). University of Gottingen, Germany.
;
_exptl_crystal_colour colourless
_exptl_crystal_density_diffrn 1.056
_exptl_crystal_density_method 'not measured'
_exptl_crystal_description prism
_exptl_crystal_F_000 3104
_exptl_crystal_size_max 0.38
_exptl_crystal_size_mid 0.37
_exptl_crystal_size_min 0.35
_refine_diff_density_max 0.926
_refine_diff_density_min -0.62
_refine_diff_density_rms 0.072
_refine_ls_abs_structure_details 'Flack H D (1983), Acta Cryst. A39, 876-881'
_refine_ls_abs_structure_Flack 0.11(10)
_refine_ls_extinction_method none
_refine_ls_goodness_of_fit_ref 1.072
_refine_ls_hydrogen_treatment constr
_refine_ls_matrix_type full
_refine_ls_number_parameters 424
_refine_ls_number_reflns 7868
_refine_ls_number_restraints 3
_refine_ls_restrained_S_all 1.072
_refine_ls_R_factor_all 0.0901
_refine_ls_R_factor_gt 0.0736
_refine_ls_shift/su_max 0
_refine_ls_shift/su_mean 0
_refine_ls_structure_factor_coef Fsqd
_refine_ls_weighting_details 'calc w=1/[\s^2^(Fo^2^)+(0.1486P)^2^+0.0000P] where P=(Fo^2^+2Fc^2^)/3'
_refine_ls_weighting_scheme calc
_refine_ls_wR_factor_gt 0.2042
_refine_ls_wR_factor_ref 0.2194
_reflns_number_gt 5748
_reflns_number_total 7868
_reflns_threshold_expression >2sigma(I)
_cod_data_source_file b703659k.txt
_cod_data_source_block jg05ro2n
_cod_database_code 7102062

loop_
_symmetry_equiv_pos_as_xyz
'x, y, z'
'-x, -y, z'
'-y, x, z'
'y, -x, z'
'x+1/2, y+1/2, z+1/2'
'-x+1/2, -y+1/2, z+1/2'
'-y+1/2, x+1/2, z+1/2'
'y+1/2, -x+1/2, z+1/2'

loop_
_atom_site_label
_atom_site_type_symbol
_atom_site_fract_x
_atom_site_fract_y
_atom_site_fract_z
_atom_site_U_iso_or_equiv
_atom_site_adp_type
_atom_site_occupancy
_atom_site_symmetry_multiplicity
_atom_site_calc_flag
_atom_site_refinement_flags
N101 N -0.07103(14) 0.25430(14) 0.0339(2) 0.0340(7) Uani 1 1 d .
H101 H -0.075 0.2501 0.0866 0.041 Uiso 1 1 calc R
C102 C -0.02219(18) 0.28550(18) 0.0046(3) 0.0366(9) Uani 1 1 d .
H102 H -0.0203 0.2841 -0.0559 0.044 Uiso 1 1 calc R
C103 C -0.0255(2) 0.34735(18) 0.0342(3) 0.0438(10) Uani 1 1 d .
H10A H -0.0249 0.3475 0.0942 0.053 Uiso 1 1 calc R
H10B H 0.0085 0.3677 0.0152 0.053 Uiso 1 1 calc R
C104 C -0.0784(2) 0.3799(2) 0.0054(4) 0.0610(15) Uani 1 1 d .
H104 H -0.1119 0.355 0.0149 0.073 Uiso 1 1 calc R
C105 C -0.0760(3) 0.3925(3) -0.0820(4) 0.0691(16) Uani 1 1 d .
H10C H -0.1117 0.4096 -0.0991 0.104 Uiso 1 1 calc R
H10D H -0.0698 0.3574 -0.1123 0.104 Uiso 1 1 calc R
H10E H -0.0449 0.4187 -0.0927 0.104 Uiso 1 1 calc R
C106 C -0.0868(4) 0.4326(3) 0.0533(4) 0.088(2) Uani 1 1 d .
H10F H -0.0512 0.4537 0.0557 0.132 Uiso 1 1 calc R
H10G H -0.0989 0.4228 0.1083 0.132 Uiso 1 1 calc R
H10H H -0.1158 0.4559 0.0273 0.132 Uiso 1 1 calc R
C110 C 0.03027(18) 0.25819(19) 0.0417(3) 0.0377(9) Uani 1 1 d .
O111 O 0.02817(14) 0.24551(17) 0.11322(18) 0.0537(9) Uani 1 1 d .
N112 N 0.07611(15) 0.25056(15) -0.0036(2) 0.0389(8) Uani 1 1 d .
C113 C 0.0782(2) 0.2645(2) -0.0912(3) 0.0510(12) Uani 1 1 d .
H11A H 0.0545 0.2378 -0.1214 0.076 Uiso 1 1 calc R
H11B H 0.1173 0.2618 -0.1104 0.076 Uiso 1 1 calc R
H11C H 0.0643 0.303 -0.0996 0.076 Uiso 1 1 calc R
C114 C 0.12507(17) 0.22276(19) 0.0319(3) 0.0389(9) Uani 1 1 d .
H114 H 0.1154 0.2136 0.0894 0.047 Uiso 1 1 calc R
C115 C 0.1410(2) 0.1681(2) -0.0093(4) 0.0607(14) Uani 1 1 d .
H11D H 0.143 0.1726 -0.0689 0.073 Uiso 1 1 calc R
H11E H 0.1141 0.1374 0.0041 0.073 Uiso 1 1 calc R
C116 C 0.19959(19) 0.1568(2) 0.0273(3) 0.0444(11) Uani 1 1 d .
H116 H 0.1945 0.1459 0.0854 0.053 Uiso 1 1 calc R
C117 C 0.2271(2) 0.2136(3) 0.0247(6) 0.094(3) Uani 1 1 d .
H11F H 0.2474 0.2188 -0.0272 0.112 Uiso 1 1 calc R
H11G H 0.2544 0.2176 0.0697 0.112 Uiso 1 1 calc R
C118 C 0.1793(2) 0.2575(2) 0.0329(4) 0.0593(13) Uani 1 1 d .
H11H H 0.1828 0.2788 0.0843 0.071 Uiso 1 1 calc R
H11I H 0.18 0.2845 -0.0129 0.071 Uiso 1 1 calc R
C120 C 0.23149(19) 0.1105(2) -0.0146(3) 0.0403(10) Uani 1 1 d .
O121 O 0.2366(2) 0.1107(2) -0.0895(2) 0.0754(13) Uani 1 1 d D
N201 N 0.26418(15) 0.00224(14) 0.2831(2) 0.0338(7) Uani 1 1 d .
H201 H 0.2603 -0.0023 0.2305 0.041 Uiso 1 1 calc R
C202 C 0.27616(17) 0.05808(17) 0.3143(2) 0.0311(8) Uani 1 1 d .
H202 H 0.2705 0.0588 0.3743 0.037 Uiso 1 1 calc R
C203 C 0.33624(18) 0.07742(19) 0.2934(3) 0.0400(10) Uani 1 1 d .
H20A H 0.3418 0.0737 0.2342 0.048 Uiso 1 1 calc R
H20B H 0.3398 0.118 0.3071 0.048 Uiso 1 1 calc R
C204 C 0.3825(2) 0.0457(2) 0.3357(3) 0.0547(12) Uani 1 1 d .
H204 H 0.3753 0.0043 0.3297 0.066 Uiso 1 1 calc R
C205 C 0.3845(3) 0.0603(3) 0.4273(4) 0.0758(19) Uani 1 1 d .
H20C H 0.3924 0.1007 0.434 0.114 Uiso 1 1 calc R
H20D H 0.4143 0.0382 0.4536 0.114 Uiso 1 1 calc R
H20E H 0.3479 0.0513 0.4521 0.114 Uiso 1 1 calc R
C206 C 0.4392(2) 0.0601(3) 0.2939(5) 0.0781(19) Uani 1 1 d .
H20F H 0.4401 0.0431 0.2398 0.117 Uiso 1 1 calc R
H20G H 0.4705 0.0451 0.3263 0.117 Uiso 1 1 calc R
H20H H 0.443 0.1012 0.2893 0.117 Uiso 1 1 calc R
C210 C 0.23506(16) 0.09951(16) 0.2730(2) 0.0311(8) Uani 1 1 d .
O211 O 0.22327(14) 0.09320(13) 0.20234(19) 0.0478(8) Uani 1 1 d .
N212 N 0.21562(15) 0.14271(16) 0.3182(2) 0.0402(8) Uani 1 1 d .
C213 C 0.2265(3) 0.1467(3) 0.4069(3) 0.0589(14) Uani 1 1 d .
H21A H 0.205 0.1173 0.4351 0.088 Uiso 1 1 calc R
H21B H 0.2146 0.184 0.4265 0.088 Uiso 1 1 calc R
H21C H 0.2669 0.1416 0.4173 0.088 Uiso 1 1 calc R
C214 C 0.17871(19) 0.1859(2) 0.2805(3) 0.0447(10) Uani 1 1 d .
H214 H 0.1761 0.1777 0.2212 0.054 Uiso 1 1 calc R
C215 C 0.11847(19) 0.18531(19) 0.3160(3) 0.0476(11) Uani 1 1 d .
H21D H 0.0951 0.1551 0.2916 0.057 Uiso 1 1 calc R
H21E H 0.119 0.1807 0.3756 0.057 Uiso 1 1 calc R
C216 C 0.09781(19) 0.2436(2) 0.2915(3) 0.0433(10) Uani 1 1 d .
H216 H 0.0928 0.2448 0.2314 0.052 Uiso 1 1 calc R
C217 C 0.1472(2) 0.2809(2) 0.3150(5) 0.0656(15) Uani 1 1 d .
H21F H 0.1469 0.2888 0.3739 0.079 Uiso 1 1 calc R
H21G H 0.1458 0.3173 0.2852 0.079 Uiso 1 1 calc R
C218 C 0.1998(2) 0.2470(2) 0.2913(3) 0.0509(11) Uani 1 1 d .
H21H H 0.2288 0.2491 0.3344 0.061 Uiso 1 1 calc R
H21I H 0.2163 0.2615 0.2402 0.061 Uiso 1 1 calc R
C220 C 0.04279(18) 0.25886(19) 0.3316(3) 0.0398(10) Uani 1 1 d .
O221 O 0.03794(14) 0.26635(16) 0.40583(19) 0.0528(9) Uani 1 1 d D
O11 O 0.27426(16) 0.10213(14) -0.2326(2) 0.0541(9) Uani 1 1 d .
H11 H 0.2696 0.0988 -0.1824 0.081 Uiso 1 1 calc RD
O12 O 0.2775(4) 0.0087(2) -0.2313(3) 0.139(3) Uani 1 1 d .
C13 C 0.2841(3) 0.0517(2) -0.2648(3) 0.0635(15) Uani 1 1 d .
C14 C 0.3103(3) 0.0542(3) -0.3451(3) 0.0670(16) Uani 1 1 d .
H14 H 0.3123 0.0146 -0.3661 0.08 Uiso 1 1 calc R
Cl15 Cl 0.37981(9) 0.08042(13) -0.34165(13) 0.1162(9) Uani 1 1 d .
Cl16 Cl 0.26921(9) 0.09298(8) -0.41281(10) 0.0900(6) Uani 1 1 d .
O21 O 0.06574(19) 0.2556(2) 0.5562(2) 0.0790(13) Uani 1 1 d .
H21 H 0.0671 0.2645 0.5069 0.118 Uiso 1 1 calc RD
O22 O 0.1448(2) 0.2093(3) 0.5344(3) 0.0966(17) Uani 1 1 d .
C23 C 0.1105(2) 0.2337(3) 0.5761(3) 0.0560(14) Uani 1 1 d .
C24 C 0.1182(3) 0.2337(3) 0.6664(4) 0.0734(18) Uani 1 1 d .
H24 H 0.0801 0.2293 0.6919 0.088 Uiso 1 1 calc R
Cl25 Cl 0.16262(10) 0.18092(9) 0.70573(13) 0.1013(7) Uani 1 1 d .
Cl26 Cl 0.14493(16) 0.29736(9) 0.69519(15) 0.1544(15) Uani 1 1 d .

loop_
_atom_site_aniso_label
_atom_site_aniso_U_11
_atom_site_aniso_U_22
_atom_site_aniso_U_33
_atom_site_aniso_U_23
_atom_site_aniso_U_13
_atom_site_aniso_U_12
N101 0.0372(18) 0.0356(17) 0.0293(17) -0.0003(14) 0.0032(14) -0.0035(14)
C102 0.040(2) 0.036(2) 0.033(2) 0.0041(17) 0.0069(18) 0.0003(18)
C103 0.053(3) 0.034(2) 0.045(3) 0.0018(19) -0.002(2) 0.0024(19)
C104 0.045(3) 0.038(3) 0.101(5) 0.017(3) 0.022(3) 0.001(2)
C105 0.068(4) 0.054(3) 0.085(5) 0.008(3) -0.018(3) 0.009(3)
C106 0.135(7) 0.065(4) 0.064(4) 0.001(3) 0.014(4) 0.035(4)
C110 0.038(2) 0.045(2) 0.031(2) -0.0008(18) 0.0046(18) -0.0007(18)
O111 0.0462(19) 0.087(3) 0.0282(17) 0.0138(16) 0.0058(13) 0.0019(17)
N112 0.0365(19) 0.0374(19) 0.043(2) 0.0068(15) -0.0002(16) 0.0008(15)
C113 0.049(3) 0.074(3) 0.030(2) 0.014(2) 0.006(2) 0.013(2)
C114 0.033(2) 0.050(3) 0.033(2) 0.0082(19) -0.0010(17) 0.0031(18)
C115 0.043(3) 0.054(3) 0.085(4) -0.005(3) -0.002(3) 0.008(2)
C116 0.042(2) 0.059(3) 0.032(2) 0.003(2) 0.0064(19) 0.007(2)
C117 0.035(3) 0.069(4) 0.177(8) -0.009(5) -0.002(4) -0.005(3)
C118 0.046(3) 0.047(3) 0.085(4) -0.002(3) -0.008(3) -0.009(2)
C120 0.043(2) 0.046(3) 0.032(2) 0.0085(18) 0.0090(18) 0.007(2)
O121 0.087(3) 0.096(3) 0.043(2) 0.019(2) 0.0201(19) 0.047(2)
N201 0.0434(19) 0.0332(18) 0.0247(16) 0.0011(13) 0.0010(14) -0.0063(14)
C202 0.036(2) 0.040(2) 0.0178(18) 0.0032(15) -0.0030(15) -0.0006(17)
C203 0.037(2) 0.044(2) 0.039(2) 0.0023(19) 0.0005(18) -0.0086(18)
C204 0.047(3) 0.054(3) 0.063(3) 0.008(2) -0.012(2) -0.007(2)
C205 0.069(4) 0.092(5) 0.066(4) 0.019(3) -0.037(3) -0.013(3)
C206 0.037(3) 0.076(4) 0.121(6) 0.003(4) -0.006(3) 0.007(3)
C210 0.033(2) 0.032(2) 0.028(2) -0.0039(16) -0.0004(16) 0.0007(16)
O211 0.0597(19) 0.0504(18) 0.0332(17) 0.0004(14) -0.0092(14) 0.0198(15)
N212 0.0350(19) 0.054(2) 0.0315(19) 0.0001(16) -0.0052(15) 0.0093(16)
C213 0.080(4) 0.073(4) 0.024(2) -0.013(2) -0.011(2) 0.023(3)
C214 0.040(2) 0.056(3) 0.038(2) -0.004(2) -0.0051(19) 0.010(2)
C215 0.037(2) 0.042(3) 0.064(3) -0.011(2) 0.003(2) -0.0033(19)
C216 0.044(2) 0.056(3) 0.031(2) 0.0006(19) -0.0052(18) 0.011(2)
C217 0.049(3) 0.047(3) 0.101(5) 0.008(3) 0.000(3) 0.002(2)
C218 0.040(3) 0.051(3) 0.061(3) 0.000(2) -0.005(2) -0.003(2)
C220 0.037(2) 0.040(2) 0.042(3) -0.0020(19) 0.0004(19) 0.0092(18)
O221 0.0481(19) 0.078(2) 0.0317(17) -0.0113(16) -0.0087(14) 0.0141(17)
O11 0.078(2) 0.053(2) 0.0310(17) 0.0021(14) 0.0060(16) -0.0106(17)
O12 0.302(10) 0.054(3) 0.061(3) 0.014(2) 0.048(4) 0.006(4)
C13 0.094(4) 0.055(3) 0.041(3) -0.003(3) 0.008(3) 0.009(3)
C14 0.096(5) 0.059(3) 0.045(3) 0.001(2) 0.006(3) -0.006(3)
Cl15 0.0857(13) 0.187(2) 0.0756(12) -0.0427(14) 0.0215(10) -0.0112(14)
Cl16 0.1245(15) 0.1047(13) 0.0408(7) 0.0161(8) -0.0072(9) 0.0131(11)
O21 0.075(3) 0.124(4) 0.038(2) -0.012(2) -0.0023(19) 0.029(3)
O22 0.075(3) 0.155(5) 0.060(3) -0.015(3) -0.004(2) 0.040(3)
C23 0.052(3) 0.080(4) 0.036(3) -0.017(2) -0.006(2) -0.012(3)
C24 0.062(4) 0.099(5) 0.059(4) -0.021(3) -0.016(3) 0.015(3)
Cl25 0.1318(17) 0.0889(12) 0.0832(12) 0.0069(9) -0.0378(12) 0.0063(11)
Cl26 0.278(4) 0.0758(12) 0.1094(17) -0.0350(12) -0.116(2) 0.0244(16)

loop_
_atom_type_symbol
_atom_type_description
_atom_type_scat_dispersion_real
_atom_type_scat_dispersion_imag
_atom_type_scat_source
C C 0.0033 0.0016 'International Tables Vol C Tables 4.2.6.8 and 6.1.1.4'
H H 0 0 'International Tables Vol C Tables 4.2.6.8 and 6.1.1.4'
N N 0.0061 0.0033 'International Tables Vol C Tables 4.2.6.8 and 6.1.1.4'
O O 0.0106 0.006 'International Tables Vol C Tables 4.2.6.8 and 6.1.1.4'
Cl Cl 0.1484 0.1585 'International Tables Vol C Tables 4.2.6.8 and 6.1.1.4'

loop_
_geom_angle_atom_site_label_1
_geom_angle_atom_site_label_2
_geom_angle_atom_site_label_3
_geom_angle
_geom_angle_site_symmetry_1
_geom_angle_site_symmetry_3
C120 N101 C102 123.9(4) 3 .
C120 N101 H101 118 3 .
C102 N101 H101 118 . .
N101 C102 C110 107.3(3) . .
N101 C102 C103 109.6(3) . .
C110 C102 C103 108.4(4) . .
N101 C102 H102 110.5 . .
C110 C102 H102 110.5 . .
C103 C102 H102 110.5 . .
C104 C103 C102 114.6(4) . .
C104 C103 H10A 108.6 . .
C102 C103 H10A 108.6 . .
C104 C103 H10B 108.6 . .
C102 C103 H10B 108.6 . .
H10A C103 H10B 107.6 . .
C105 C104 C106 110.8(5) . .
C105 C104 C103 111.8(5) . .
C106 C104 C103 111.3(6) . .
C105 C104 H104 107.6 . .
C106 C104 H104 107.6 . .
C103 C104 H104 107.6 . .
C104 C105 H10C 109.5 . .
C104 C105 H10D 109.5 . .
H10C C105 H10D 109.5 . .
C104 C105 H10E 109.5 . .
H10C C105 H10E 109.5 . .
H10D C105 H10E 109.5 . .
C104 C106 H10F 109.5 . .
C104 C106 H10G 109.5 . .
H10F C106 H10G 109.5 . .
C104 C106 H10H 109.5 . .
H10F C106 H10H 109.5 . .
H10G C106 H10H 109.5 . .
O111 C110 N112 123.0(4) . .
O111 C110 C102 117.3(4) . .
N112 C110 C102 119.7(4) . .
C110 N112 C114 119.0(4) . .
C110 N112 C113 123.0(4) . .
C114 N112 C113 117.8(4) . .
N112 C113 H11A 109.5 . .
N112 C113 H11B 109.5 . .
H11A C113 H11B 109.5 . .
N112 C113 H11C 109.5 . .
H11A C113 H11C 109.5 . .
H11B C113 H11C 109.5 . .
N112 C114 C115 113.9(4) . .
N112 C114 C118 115.5(4) . .
C115 C114 C118 104.9(4) . .
N112 C114 H114 107.4 . .
C115 C114 H114 107.4 . .
C118 C114 H114 107.4 . .
C114 C115 C116 101.3(4) . .
C114 C115 H11D 111.5 . .
C116 C115 H11D 111.5 . .
C114 C115 H11E 111.5 . .
C116 C115 H11E 111.5 . .
H11D C115 H11E 109.3 . .
C117 C116 C120 115.2(4) . .
C117 C116 C115 103.0(4) . .
C120 C116 C115 113.5(4) . .
C117 C116 H116 108.3 . .
C120 C116 H116 108.3 . .
C115 C116 H116 108.3 . .
C116 C117 C118 106.5(4) . .
C116 C117 H11F 110.4 . .
C118 C117 H11F 110.4 . .
C116 C117 H11G 110.4 . .
C118 C117 H11G 110.4 . .
H11F C117 H11G 108.6 . .
C114 C118 C117 104.7(4) . .
C114 C118 H11H 110.8 . .
C117 C118 H11H 110.8 . .
C114 C118 H11I 110.8 . .
C117 C118 H11I 110.8 . .
H11H C118 H11I 108.9 . .
O121 C120 N101 123.8(4) . 4
O121 C120 C116 120.3(4) . .
N101 C120 C116 115.8(4) 4 .
C220 N201 C202 122.2(3) 4 .
C220 N201 H201 118.9 4 .
C202 N201 H201 118.9 . .
N201 C202 C203 112.0(3) . .
N201 C202 C210 107.5(3) . .
C203 C202 C210 107.2(3) . .
N201 C202 H202 110 . .
C203 C202 H202 110 . .
C210 C202 H202 110 . .
C204 C203 C202 115.1(4) . .
C204 C203 H20A 108.5 . .
C202 C203 H20A 108.5 . .
C204 C203 H20B 108.5 . .
C202 C203 H20B 108.5 . .
H20A C203 H20B 107.5 . .
C203 C204 C206 108.5(5) . .
C203 C204 C205 111.3(5) . .
C206 C204 C205 111.1(5) . .
C203 C204 H204 108.7 . .
C206 C204 H204 108.7 . .
C205 C204 H204 108.7 . .
C204 C205 H20C 109.5 . .
C204 C205 H20D 109.5 . .
H20C C205 H20D 109.5 . .
C204 C205 H20E 109.5 . .
H20C C205 H20E 109.5 . .
H20D C205 H20E 109.5 . .
C204 C206 H20F 109.5 . .
C204 C206 H20G 109.5 . .
H20F C206 H20G 109.5 . .
C204 C206 H20H 109.5 . .
H20F C206 H20H 109.5 . .
H20G C206 H20H 109.5 . .
O211 C210 N212 123.3(4) . .
O211 C210 C202 119.6(3) . .
N212 C210 C202 117.0(3) . .
C210 N212 C214 119.5(3) . .
C210 N212 C213 122.3(4) . .
C214 N212 C213 118.1(4) . .
N212 C213 H21A 109.5 . .
N212 C213 H21B 109.5 . .
H21A C213 H21B 109.5 . .
N212 C213 H21C 109.5 . .
H21A C213 H21C 109.5 . .
H21B C213 H21C 109.5 . .
N212 C214 C218 114.1(4) . .
N212 C214 C215 112.3(4) . .
C218 C214 C215 105.3(4) . .
N212 C214 H214 108.3 . .
C218 C214 H214 108.3 . .
C215 C214 H214 108.3 . .
C216 C215 C214 100.9(4) . .
C216 C215 H21D 111.6 . .
C214 C215 H21D 111.6 . .
C216 C215 H21E 111.6 . .
C214 C215 H21E 111.6 . .
H21D C215 H21E 109.4 . .
C220 C216 C217 114.5(4) . .
C220 C216 C215 112.3(4) . .
C217 C216 C215 102.3(4) . .
C220 C216 H216 109.1 . .
C217 C216 H216 109.1 . .
C215 C216 H216 109.1 . .
C216 C217 C218 104.8(4) . .
C216 C217 H21F 110.8 . .
C218 C217 H21F 110.8 . .
C216 C217 H21G 110.8 . .
C218 C217 H21G 110.8 . .
H21F C217 H21G 108.9 . .
C217 C218 C214 104.9(4) . .
C217 C218 H21H 110.8 . .
C214 C218 H21H 110.8 . .
C217 C218 H21I 110.8 . .
C214 C218 H21I 110.8 . .
H21H C218 H21I 108.8 . .
O221 C220 N201 120.2(4) . 3
O221 C220 C216 123.2(4) . .
N201 C220 C216 116.6(4) 3 .
C13 O11 H11 109.5 . .
O12 C13 O11 124.8(5) . .
O12 C13 C14 121.3(6) . .
O11 C13 C14 113.6(5) . .
C13 C14 Cl16 111.5(5) . .
C13 C14 Cl15 112.3(5) . .
Cl16 C14 Cl15 110.8(3) . .
C13 C14 H14 107.3 . .
Cl16 C14 H14 107.3 . .
Cl15 C14 H14 107.3 . .
C23 O21 H21 109.5 . .
O22 C23 O21 128.9(5) . .
O22 C23 C24 119.0(6) . .
O21 C23 C24 111.8(5) . .
C23 C24 Cl26 108.8(5) . .
C23 C24 Cl25 116.0(5) . .
Cl26 C24 Cl25 107.7(3) . .
C23 C24 H24 108 . .
Cl26 C24 H24 108 . .
Cl25 C24 H24 108 . .

loop_
_geom_bond_atom_site_label_1
_geom_bond_atom_site_label_2
_geom_bond_distance
_geom_bond_site_symmetry_2
N101 C120 1.343(6) 3
N101 C102 1.454(6) .
N101 H101 0.88 .
C102 C110 1.527(6) .
C102 C103 1.545(6) .
C102 H102 1 .
C103 C104 1.543(7) .
C103 H10A 0.99 .
C103 H10B 0.99 .
C104 C105 1.475(10) .
C104 C106 1.490(9) .
C104 H104 1 .
C105 H10C 0.98 .
C105 H10D 0.98 .
C105 H10E 0.98 .
C106 H10F 0.98 .
C106 H10G 0.98 .
C106 H10H 0.98 .
C110 O111 1.220(5) .
C110 N112 1.330(6) .
N112 C114 1.456(6) .
N112 C113 1.483(6) .
C113 H11A 0.98 .
C113 H11B 0.98 .
C113 H11C 0.98 .
C114 C115 1.510(7) .
C114 C118 1.523(7) .
C114 H114 1 .
C115 C116 1.536(7) .
C115 H11D 0.99 .
C115 H11E 0.99 .
C116 C117 1.493(8) .
C116 C120 1.500(7) .
C116 H116 1 .
C117 C118 1.542(8) .
C117 H11F 0.99 .
C117 H11G 0.99 .
C118 H11H 0.99 .
C118 H11I 0.99 .
C120 O121 1.243(6) .
C120 N101 1.343(6) 4
N201 C220 1.339(6) 4
N201 C202 1.446(5) .
N201 H201 0.88 .
C202 C203 1.533(6) .
C202 C210 1.540(6) .
C202 H202 1 .
C203 C204 1.500(7) .
C203 H20A 0.99 .
C203 H20B 0.99 .
C204 C206 1.546(8) .
C204 C205 1.552(9) .
C204 H204 1 .
C205 H20C 0.98 .
C205 H20D 0.98 .
C205 H20E 0.98 .
C206 H20F 0.98 .
C206 H20G 0.98 .
C206 H20H 0.98 .
C210 O211 1.208(5) .
C210 N212 1.347(5) .
N212 C214 1.481(6) .
N212 C213 1.489(6) .
C213 H21A 0.98 .
C213 H21B 0.98 .
C213 H21C 0.98 .
C214 C218 1.541(7) .
C214 C215 1.542(7) .
C214 H214 1 .
C215 C216 1.518(7) .
C215 H21D 0.99 .
C215 H21E 0.99 .
C216 C220 1.505(6) .
C216 C217 1.515(8) .
C216 H216 1 .
C217 C218 1.533(7) .
C217 H21F 0.99 .
C217 H21G 0.99 .
C218 H21H 0.99 .
C218 H21I 0.99 .
C220 O221 1.243(6) .
C220 N201 1.339(6) 3
O11 C13 1.327(7) .
O11 H11 0.84 .
O12 C13 1.167(7) .
C13 C14 1.464(8) .
C14 Cl16 1.743(7) .
C14 Cl15 1.760(7) .
C14 H14 1 .
O21 C23 1.225(7) .
O21 H21 0.84 .
O22 C23 1.211(7) .
C23 C24 1.501(8) .
C24 Cl26 1.702(7) .
C24 Cl25 1.757(7) .
C24 H24 1 .

loop_
_geom_hbond_atom_site_label_D
_geom_hbond_atom_site_label_H
_geom_hbond_atom_site_label_A
_geom_hbond_distance_DH
_geom_hbond_distance_HA
_geom_hbond_distance_DA
_geom_hbond_angle_DHA
_geom_hbond_site_symmetry_A
N101 H101 O211 0.88 2.06 2.922(5) 166.8 3
N201 H201 O111 0.88 2.06 2.928(4) 169 4
O11 H11 O121 0.84 1.74 2.532(5) 155.7 .
O21 H21 O221 0.84 1.81 2.580(5) 152.4 .

loop_
_geom_torsion_atom_site_label_1
_geom_torsion_atom_site_label_2
_geom_torsion_atom_site_label_3
_geom_torsion_atom_site_label_4
_geom_torsion
_geom_torsion_site_symmetry_1
_geom_torsion_site_symmetry_4
C120 N101 C102 C110 -126.2(4) 3 .
C120 N101 C102 C103 116.3(4) 3 .
N101 C102 C103 C104 -60.1(5) . .
C110 C102 C103 C104 -176.9(4) . .
C102 C103 C104 C105 -71.0(6) . .
C102 C103 C104 C106 164.6(5) . .
N101 C102 C110 O111 -43.4(5) . .
C103 C102 C110 O111 74.9(5) . .
N101 C102 C110 N112 138.3(4) . .
C103 C102 C110 N112 -103.5(5) . .
O111 C110 N112 C114 3.8(7) . .
C102 C110 N112 C114 -178.0(4) . .
O111 C110 N112 C113 178.2(5) . .
C102 C110 N112 C113 -3.5(6) . .
C110 N112 C114 C115 118.1(5) . .
C113 N112 C114 C115 -56.6(6) . .
C110 N112 C114 C118 -120.3(5) . .
C113 N112 C114 C118 64.9(6) . .
N112 C114 C115 C116 167.7(4) . .
C118 C114 C115 C116 40.4(5) . .
C114 C115 C116 C117 -43.4(6) . .
C114 C115 C116 C120 -168.6(4) . .
C120 C116 C117 C118 154.2(5) . .
C115 C116 C117 C118 30.0(8) . .
N112 C114 C118 C117 -148.5(5) . .
C115 C114 C118 C117 -22.2(7) . .
C116 C117 C118 C114 -5.2(8) . .
C117 C116 C120 O121 -68.2(7) . .
C115 C116 C120 O121 50.2(7) . .
C117 C116 C120 N101 110.3(6) . 4
C115 C116 C120 N101 -131.2(5) . 4
C220 N201 C202 C203 109.3(4) 4 .
C220 N201 C202 C210 -133.1(4) 4 .
N201 C202 C203 C204 -68.5(5) . .
C210 C202 C203 C204 173.8(4) . .
C202 C203 C204 C206 166.8(5) . .
C202 C203 C204 C205 -70.7(6) . .
N201 C202 C210 O211 -38.3(5) . .
C203 C202 C210 O211 82.2(5) . .
N201 C202 C210 N212 144.0(3) . .
C203 C202 C210 N212 -95.4(4) . .
O211 C210 N212 C214 -1.2(6) . .
C202 C210 N212 C214 176.3(4) . .
O211 C210 N212 C213 174.3(5) . .
C202 C210 N212 C213 -8.1(6) . .
C210 N212 C214 C218 -125.8(4) . .
C213 N212 C214 C218 58.4(6) . .
C210 N212 C214 C215 114.5(4) . .
C213 N212 C214 C215 -61.3(6) . .
N212 C214 C215 C216 160.6(4) . .
C218 C214 C215 C216 35.9(5) . .
C214 C215 C216 C220 -169.7(4) . .
C214 C215 C216 C217 -46.4(5) . .
C220 C216 C217 C218 161.7(4) . .
C215 C216 C217 C218 39.9(6) . .
C216 C217 C218 C214 -17.0(6) . .
N212 C214 C218 C217 -135.4(5) . .
C215 C214 C218 C217 -11.8(6) . .
C217 C216 C220 O221 -49.9(7) . .
C215 C216 C220 O221 66.3(6) . .
C217 C216 C220 N201 130.2(5) . 3
C215 C216 C220 N201 -113.6(4) . 3
O12 C13 C14 Cl16 128.7(8) . .
O11 C13 C14 Cl16 -57.2(7) . .
O12 C13 C14 Cl15 -106.1(8) . .
O11 C13 C14 Cl15 67.9(6) . .
O22 C23 C24 Cl26 102.4(6) . .
O21 C23 C24 Cl26 -83.7(6) . .
O22 C23 C24 Cl25 -19.1(8) . .
O21 C23 C24 Cl25 154.8(5) . .
